data_8103230
loop_
_publ_author_name
'Carmen Froschauer'
'Klaus Wurst'
'Gerhard Laus'
'Herwig Schottenberger'

_publ_section_title
;
 Crystal structure of 1,3-bis(trimethylsilyl)imidazolium
 trifluoromethanesulfonate, (C9H21N2Si2)(CF3SO3)
;
_journal_issue 4
_journal_name_full 'Zeitschrift f\"ur Kristallographie - New Crystal Structures'
_journal_page_first 545
_journal_volume 226
_journal_year 2011
_chemical_formula_moiety 'C9 H21 N2 Si2, C F3 O3 S'
_chemical_formula_sum 'C10 H21 F3 N2 O3 S Si2'
_chemical_formula_weight 362.53
_space_group_IT_number 61
_symmetry_cell_setting orthorhombic
_symmetry_space_group_name_Hall '-P 2ac 2ab'
_symmetry_space_group_name_H-M 'P b c a'
_atom_sites_solution_hydrogens geom
_atom_sites_solution_primary direct
_atom_sites_solution_secondary difmap
_audit_creation_method SHELXL-97
_cell_angle_alpha 90.00
_cell_angle_beta 90.00
_cell_angle_gamma 90.00
_cell_formula_units_Z 8
_cell_length_a 14.6136(4)
_cell_length_b 12.5955(5)
_cell_length_c 19.9486(7)
_cell_measurement_reflns_used 57582
_cell_measurement_temperature 233(2)
_cell_measurement_theta_max 25.0
_cell_measurement_theta_min 1.0
_cell_volume 3671.9(2)
_computing_data_collection COLLECT
_computing_data_reduction 'DENZO and SCALEPACK'
_computing_structure_refinement 'SHELXL-97 (Sheldrick, 1997)'
_computing_structure_solution 'SHELXS-97 (Sheldrick, 1990)'
_diffrn_ambient_temperature 233(2)
_diffrn_measured_fraction_theta_full 0.994
_diffrn_measured_fraction_theta_max 0.994
_diffrn_measurement_device_type 'Nonius KappaCCD'
_diffrn_measurement_method 'phi- and omega-scans'
_diffrn_radiation_monochromator graphite
_diffrn_radiation_source 'fine-focus sealed tube'
_diffrn_radiation_type MoK\a
_diffrn_radiation_wavelength 0.71073
_diffrn_reflns_av_R_equivalents 0.0575
_diffrn_reflns_av_sigmaI/netI 0.0377
_diffrn_reflns_limit_h_max 17
_diffrn_reflns_limit_h_min -15
_diffrn_reflns_limit_k_max 14
_diffrn_reflns_limit_k_min -13
_diffrn_reflns_limit_l_max 23
_diffrn_reflns_limit_l_min -23
_diffrn_reflns_number 17567
_diffrn_reflns_theta_full 25.00
_diffrn_reflns_theta_max 25.00
_diffrn_reflns_theta_min 2.04
_diffrn_standards_number 0
_exptl_absorpt_coefficient_mu 0.342
_exptl_absorpt_correction_type none
_exptl_crystal_colour colorless
_exptl_crystal_density_diffrn 1.312
_exptl_crystal_density_method 'not measured'
_exptl_crystal_description plate
_exptl_crystal_F_000 1520
_exptl_crystal_size_max 0.3
_exptl_crystal_size_mid 0.3
_exptl_crystal_size_min 0.04
_refine_diff_density_max 0.266
_refine_diff_density_min -0.205
_refine_diff_density_rms 0.042
_refine_ls_extinction_method none
_refine_ls_goodness_of_fit_ref 1.048
_refine_ls_hydrogen_treatment constr
_refine_ls_matrix_type full
_refine_ls_number_parameters 190
_refine_ls_number_reflns 3207
_refine_ls_number_restraints 0
_refine_ls_restrained_S_all 1.048
_refine_ls_R_factor_all 0.0698
_refine_ls_R_factor_gt 0.0499
_refine_ls_shift/su_max 0.000
_refine_ls_shift/su_mean 0.000
_refine_ls_structure_factor_coef Fsqd
_refine_ls_weighting_details 'calc w=1/[\s^2^(Fo^2^)+(0.0382P)^2^+2.5672P] where P=(Fo^2^+2Fc^2^)/3'
_refine_ls_weighting_scheme calc
_refine_ls_wR_factor_gt 0.1028
_refine_ls_wR_factor_ref 0.1095
_reflns_number_gt 2513
_reflns_number_total 3207
_reflns_threshold_expression >2sigma(I)
_cod_data_source_file 1267-3559.cff
_cod_data_source_block s335
_cod_original_sg_symbol_H-M Pbca
_cod_database_code 8103230

loop_
_symmetry_equiv_pos_as_xyz
'x, y, z'
'-x+1/2, -y, z+1/2'
'-x, y+1/2, -z+1/2'
'x+1/2, -y+1/2, -z'
'-x, -y, -z'
'x-1/2, y, -z-1/2'
'x, -y-1/2, z-1/2'
'-x-1/2, y-1/2, z'

loop_
_atom_site_label
_atom_site_type_symbol
_atom_site_fract_x
_atom_site_fract_y
_atom_site_fract_z
_atom_site_U_iso_or_equiv
_atom_site_adp_type
_atom_site_occupancy
_atom_site_symmetry_multiplicity
_atom_site_calc_flag
S1 S 0.51306(5) 0.34411(6) 0.16591(4) 0.0564(2) Uani 1 1 d
O1 O 0.4952(2) 0.4425(2) 0.19663(15) 0.1224(11) Uani 1 1 d
O2 O 0.60638(16) 0.3125(2) 0.16849(14) 0.1031(9) Uani 1 1 d
O3 O 0.45149(16) 0.2607(2) 0.17968(13) 0.0885(8) Uani 1 1 d
F1 F 0.5084(3) 0.2867(3) 0.04190(13) 0.1708(14) Uani 1 1 d
F2 F 0.41294(17) 0.4064(3) 0.06593(14) 0.1376(11) Uani 1 1 d
F3 F 0.55335(19) 0.4448(3) 0.05688(14) 0.1438(12) Uani 1 1 d
Si1 Si 0.64140(5) -0.01142(6) 0.10972(4) 0.0488(2) Uani 1 1 d
Si2 Si 0.67949(6) 0.22327(6) 0.34768(4) 0.0499(2) Uani 1 1 d
N1 N 0.69236(13) 0.05196(16) 0.18215(10) 0.0415(5) Uani 1 1 d
N2 N 0.70733(14) 0.14457(16) 0.27460(10) 0.0420(5) Uani 1 1 d
C1 C 0.64912(17) 0.0990(2) 0.23265(13) 0.0469(7) Uani 1 1 d
H1 H 0.5852 0.0999 0.2379 0.056 Uiso 1 1 calc
C2 C 0.78488(17) 0.0682(2) 0.19314(14) 0.0506(7) Uani 1 1 d
H2 H 0.8328 0.0437 0.1658 0.061 Uiso 1 1 calc
C3 C 0.79418(17) 0.1247(2) 0.24931(14) 0.0494(7) Uani 1 1 d
H3 H 0.8497 0.1472 0.2684 0.059 Uiso 1 1 calc
C4 C 0.4958(3) 0.3716(3) 0.0787(2) 0.0837(11) Uani 1 1 d
C11 C 0.6867(3) 0.0647(3) 0.03783(16) 0.0794(10) Uani 1 1 d
H11A H 0.7524 0.0548 0.0350 0.119 Uiso 1 1 calc
H11B H 0.6732 0.1395 0.0440 0.119 Uiso 1 1 calc
H11C H 0.6582 0.0398 -0.0032 0.119 Uiso 1 1 calc
C12 C 0.5168(2) 0.0040(3) 0.12004(17) 0.0672(9) Uani 1 1 d
H12A H 0.4966 -0.0373 0.1583 0.101 Uiso 1 1 calc
H12B H 0.4860 -0.0209 0.0800 0.101 Uiso 1 1 calc
H12C H 0.5024 0.0782 0.1273 0.101 Uiso 1 1 calc
C13 C 0.6786(2) -0.1508(2) 0.11045(18) 0.0707(9) Uani 1 1 d
H13A H 0.7445 -0.1541 0.1053 0.106 Uiso 1 1 calc
H13B H 0.6495 -0.1886 0.0738 0.106 Uiso 1 1 calc
H13C H 0.6613 -0.1833 0.1527 0.106 Uiso 1 1 calc
C21 C 0.7158(2) 0.3594(2) 0.32839(16) 0.0651(8) Uani 1 1 d
H21A H 0.7818 0.3614 0.3234 0.098 Uiso 1 1 calc
H21B H 0.6977 0.4063 0.3646 0.098 Uiso 1 1 calc
H21C H 0.6872 0.3825 0.2870 0.098 Uiso 1 1 calc
C22 C 0.7450(3) 0.1627(3) 0.41718(15) 0.0794(10) Uani 1 1 d
H22A H 0.8100 0.1716 0.4090 0.119 Uiso 1 1 calc
H22B H 0.7308 0.0876 0.4199 0.119 Uiso 1 1 calc
H22C H 0.7287 0.1970 0.4590 0.119 Uiso 1 1 calc
C23 C 0.5548(2) 0.2093(3) 0.35814(17) 0.0693(9) Uani 1 1 d
H23A H 0.5400 0.1358 0.3677 0.104 Uiso 1 1 calc
H23B H 0.5242 0.2311 0.3172 0.104 Uiso 1 1 calc
H23C H 0.5345 0.2537 0.3950 0.104 Uiso 1 1 calc

loop_
_atom_site_aniso_label
_atom_site_aniso_U_11
_atom_site_aniso_U_22
_atom_site_aniso_U_33
_atom_site_aniso_U_23
_atom_site_aniso_U_13
_atom_site_aniso_U_12
S1 0.0543(4) 0.0539(5) 0.0610(5) 0.0134(4) 0.0018(3) -0.0031(3)
O1 0.192(3) 0.0731(18) 0.102(2) -0.0182(16) 0.002(2) 0.022(2)
O2 0.0562(14) 0.132(2) 0.121(2) 0.0509(19) -0.0063(14) 0.0081(14)
O3 0.0731(14) 0.0883(17) 0.1040(18) 0.0330(15) 0.0069(13) -0.0288(13)
F1 0.261(4) 0.180(3) 0.0717(17) -0.0254(19) 0.002(2) 0.034(3)
F2 0.0979(18) 0.188(3) 0.126(2) 0.069(2) -0.0355(15) 0.0116(18)
F3 0.125(2) 0.178(3) 0.128(2) 0.098(2) 0.0133(17) -0.0263(19)
Si1 0.0527(4) 0.0444(5) 0.0494(4) -0.0071(4) -0.0058(3) -0.0009(3)
Si2 0.0658(5) 0.0401(4) 0.0438(4) -0.0029(3) -0.0029(4) 0.0084(4)
N1 0.0405(11) 0.0388(12) 0.0453(12) -0.0022(10) 0.0001(9) -0.0021(9)
N2 0.0474(12) 0.0354(12) 0.0434(11) -0.0017(10) -0.0044(10) 0.0006(10)
C1 0.0412(14) 0.0481(16) 0.0514(16) -0.0046(13) 0.0026(12) 0.0005(12)
C2 0.0399(14) 0.0553(18) 0.0565(17) -0.0046(14) 0.0042(12) 0.0017(13)
C3 0.0391(14) 0.0523(16) 0.0567(16) -0.0035(14) -0.0047(12) -0.0033(12)
C4 0.084(3) 0.095(3) 0.072(2) 0.021(2) 0.004(2) 0.007(2)
C11 0.098(3) 0.089(3) 0.0516(18) -0.0017(18) 0.0027(17) -0.007(2)
C12 0.0564(18) 0.063(2) 0.083(2) -0.0103(17) -0.0147(16) -0.0031(15)
C13 0.070(2) 0.0506(19) 0.092(2) -0.0186(17) -0.0106(18) 0.0044(15)
C21 0.080(2) 0.0420(17) 0.073(2) -0.0065(16) -0.0076(16) 0.0024(15)
C22 0.117(3) 0.071(2) 0.0505(18) 0.0027(17) -0.0153(18) 0.022(2)
C23 0.078(2) 0.060(2) 0.070(2) -0.0040(16) 0.0174(17) 0.0062(17)

loop_
_atom_type_symbol
_atom_type_description
_atom_type_scat_dispersion_real
_atom_type_scat_dispersion_imag
_atom_type_scat_source
C C 0.0033 0.0016 'International Tables Vol C Tables 4.2.6.8 and 6.1.1.4'
H H 0.0000 0.0000 'International Tables Vol C Tables 4.2.6.8 and 6.1.1.4'
N N 0.0061 0.0033 'International Tables Vol C Tables 4.2.6.8 and 6.1.1.4'
O O 0.0106 0.0060 'International Tables Vol C Tables 4.2.6.8 and 6.1.1.4'
F F 0.0171 0.0103 'International Tables Vol C Tables 4.2.6.8 and 6.1.1.4'
Si Si 0.0817 0.0704 'International Tables Vol C Tables 4.2.6.8 and 6.1.1.4'
S S 0.1246 0.1234 'International Tables Vol C Tables 4.2.6.8 and 6.1.1.4'

loop_
_geom_angle_atom_site_label_1
_geom_angle_atom_site_label_2
_geom_angle_atom_site_label_3
_geom_angle
O1 S1 O3 116.95(19)
O1 S1 O2 114.1(2)
O3 S1 O2 113.36(17)
O1 S1 C4 103.1(2)
O3 S1 C4 104.07(18)
O2 S1 C4 102.97(17)
N1 Si1 C13 107.05(13)
N1 Si1 C12 105.72(12)
C13 Si1 C12 113.06(15)
N1 Si1 C11 104.07(13)
C13 Si1 C11 113.33(17)
C12 Si1 C11 112.71(17)
N2 Si2 C21 106.14(12)
N2 Si2 C23 105.16(13)
C21 Si2 C23 113.51(15)
N2 Si2 C22 105.15(13)
C21 Si2 C22 113.13(16)
C23 Si2 C22 112.81(17)
C1 N1 C2 106.1(2)
C1 N1 Si1 127.30(17)
C2 N1 Si1 126.38(17)
C1 N2 C3 106.2(2)
C1 N2 Si2 127.03(18)
C3 N2 Si2 126.65(17)
N2 C1 N1 111.5(2)
C3 C2 N1 108.1(2)
C2 C3 N2 107.9(2)
F1 C4 F2 107.0(4)
F1 C4 F3 107.1(4)
F2 C4 F3 106.8(3)
F1 C4 S1 111.5(3)
F2 C4 S1 112.6(3)
F3 C4 S1 111.4(3)

loop_
_geom_bond_atom_site_label_1
_geom_bond_atom_site_label_2
_geom_bond_distance
S1 O1 1.407(3)
S1 O3 1.410(2)
S1 O2 1.421(2)
S1 C4 1.791(4)
F1 C4 1.310(5)
F2 C4 1.313(4)
F3 C4 1.322(4)
Si1 N1 1.811(2)
Si1 C13 1.838(3)
Si1 C12 1.842(3)
Si1 C11 1.848(3)
Si2 N2 1.809(2)
Si2 C21 1.836(3)
Si2 C23 1.842(3)
Si2 C22 1.850(3)
N1 C1 1.329(3)
N1 C2 1.385(3)
N2 C1 1.324(3)
N2 C3 1.388(3)
C2 C3 1.334(4)
